data_1532631
loop_
_publ_author_name
'Crumpton, T.E.'
'Francesconi, M.G.'
'Greaves, C.'

_publ_section_title
;
 The structural chemistry of Bi14 M O24 (M = Cr, Mo, W) phases: bismuth
 oxides containing discrete M O4 tetrahedra
;
_journal_name_full 'Journal of Solid State Chemistry'
_journal_page_first 197
_journal_page_last 206
_journal_volume 175
_journal_year 2003
_chemical_formula_sum 'Bi14 Cr O24'
_space_group_IT_number 12
_symmetry_space_group_name_Hall '-C 2y'
_symmetry_space_group_name_H-M 'C 1 2/m 1'
_cell_angle_alpha 90
_cell_angle_beta 134.6719
_cell_angle_gamma 90
_cell_formula_units_Z 2
_cell_length_a 12.1697
_cell_length_b 17.1842
_cell_length_c 8.6176
_cell_volume 1281.602
_citation_journal_id_ASTM JSSCBI
_cod_data_source_file Crumpton_JSSCBI_2003_185.cif
_cod_data_source_block Bi14Cr1O24
_cod_original_formula_sum 'Bi14 Cr1 O24'
_cod_database_code 1532631

loop_
_symmetry_equiv_pos_as_xyz
x,y,z
-x,y,-z
-x,-y,-z
x,-y,z
x+1/2,y+1/2,z
-x+1/2,y+1/2,-z
-x+1/2,-y+1/2,-z
x+1/2,-y+1/2,z

loop_
_atom_site_label
_atom_site_type_symbol
_atom_site_fract_x
_atom_site_fract_y
_atom_site_fract_z
_atom_site_occupancy
_atom_site_U_iso_or_equiv
O5 O-2 0.6233 0.0771 0.9422 1 0.0
Bi4 Bi+3 0.7015 0.1692 0.807 1 0.0
O10 O-2 0.905 0.0198 0.049 0.25 0.0
O7 O-2 0.011 0.1177 0.029 0.25 0.0
Bi2 Bi+3 0.7893 0 0.2236 1 0.0
O3 O-2 0.2539 0.2593 0.3293 1 0.0
O1 O-2 0 0.1217 0.5 1 0.0
O6 O-2 0.6808 0.0775 0.3036 1 0.0
O9 O-2 0.938 0 0.767 0.5 0.0
Cr1 Cr+6 0 0.0205 0 0.5 0.0
Bi1 Bi+3 0.438 0 0.6502 1 0.0
Bi3 Bi+3 0.1066 0.168 0.4047 1 0.0
Bi5 Bi+3 0.5 0.1592 0 1 0.0
O8 O-2 0.198 0 0.203 0.5 0.0
O2 O-2 0.5 0.1231 0.5 1 0.0
O4 O-2 0.9231 0.2572 0.1744 1 0.0
